data_2236861
loop_
_publ_author_name
'Karczmarzyk, Zbigniew'
'Pitucha, Monika'
'Wysocki, Waldemar'
'Fruzi\'nski, Andrzej'
'Olender, Ewa'

_publ_section_title
;
 Ethyl
 2-(3-methyl-5-sulfanylidene-4,5-dihydro-1<i>H</i>-1,2,4-triazol-4-yl)acetate
;
_journal_coeditor_code FJ2601
_journal_issue 12
_journal_name_full 'Acta Crystallographica Section E'
_journal_page_first o3264
_journal_page_last o3265
_journal_paper_doi 10.1107/S1600536812044716
_journal_volume 68
_journal_year 2012
_chemical_formula_iupac 'C7 H11 N3 O2 S'
_chemical_formula_moiety 'C7 H11 N3 O2 S'
_chemical_formula_sum 'C7 H11 N3 O2 S'
_chemical_formula_weight 201.25
_chemical_melting_point_gt 446
_chemical_melting_point_lt 447
_chemical_name_systematic
;
Ethyl
2-(3-methyl-5-sulfanylidene-4,5-dihydro-1<i>H</i>-1,2,4-triazol-4-yl)acetate
;
_space_group_IT_number 14
_symmetry_cell_setting monoclinic
_symmetry_space_group_name_Hall '-P 2ybc'
_symmetry_space_group_name_H-M 'P 1 21/c 1'
_atom_sites_solution_hydrogens difmap
_atom_sites_solution_primary direct
_atom_sites_solution_secondary difmap
_audit_creation_method SHELXL-97
_cell_angle_alpha 90.00
_cell_angle_beta 98.416(19)
_cell_angle_gamma 90.00
_cell_formula_units_Z 4
_cell_length_a 6.4438(19)
_cell_length_b 15.2328(15)
_cell_length_c 9.9672(8)
_cell_measurement_reflns_used 70
_cell_measurement_temperature 293(2)
_cell_measurement_theta_max 11.92
_cell_measurement_theta_min 2.66
_cell_volume 967.8(3)
_computing_cell_refinement '<i>KM4B8</i> (Ga\/ldecki <i>et al.</i>, 1996)'
_computing_data_collection '<i>KM4B8</i> (Ga\/ldecki <i>et al.</i>, 1996)'
_computing_data_reduction 'DATAPROC (Ga\/ldecki <i>et al.</i>, 1995)'
_computing_molecular_graphics 'ORTEP-3 for Windows (Farrugia, 2012)'
_computing_publication_material 'SHELXL97 (Sheldrick, 2008) and WinGX (Farrugia, 2012)'
_computing_structure_refinement 'SHELXL97 (Sheldrick, 2008)'
_computing_structure_solution 'SHELXS97 (Sheldrick, 2008)'
_diffrn_ambient_temperature 293(2)
_diffrn_measured_fraction_theta_full 0.999
_diffrn_measured_fraction_theta_max 0.999
_diffrn_measurement_device_type 'Kuma KM-4 four-circle'
_diffrn_measurement_method \w-2\q
_diffrn_radiation_monochromator graphite
_diffrn_radiation_source 'fine-focus sealed tube'
_diffrn_radiation_type MoK\a
_diffrn_radiation_wavelength 0.71073
_diffrn_reflns_av_R_equivalents 0.0692
_diffrn_reflns_av_sigmaI/netI 0.0753
_diffrn_reflns_limit_h_max 8
_diffrn_reflns_limit_h_min -9
_diffrn_reflns_limit_k_max 21
_diffrn_reflns_limit_k_min 0
_diffrn_reflns_limit_l_max 14
_diffrn_reflns_limit_l_min 0
_diffrn_reflns_number 2979
_diffrn_reflns_theta_full 30.08
_diffrn_reflns_theta_max 30.08
_diffrn_reflns_theta_min 2.46
_diffrn_standards_decay_% 8.9
_diffrn_standards_interval_count 100
_diffrn_standards_number 2
_exptl_absorpt_coefficient_mu 0.307
_exptl_absorpt_correction_T_max 0.869
_exptl_absorpt_correction_T_min 0.754
_exptl_absorpt_correction_type psi-scan
_exptl_absorpt_process_details '(North <i>et al.</i>, 1968)'
_exptl_crystal_colour colourless
_exptl_crystal_density_diffrn 1.381
_exptl_crystal_density_method 'not measured'
_exptl_crystal_description prism
_exptl_crystal_F_000 424
_exptl_crystal_size_max 0.60
_exptl_crystal_size_mid 0.30
_exptl_crystal_size_min 0.30
_refine_diff_density_max 0.635
_refine_diff_density_min -0.482
_refine_ls_extinction_method none
_refine_ls_goodness_of_fit_ref 0.930
_refine_ls_hydrogen_treatment mixed
_refine_ls_matrix_type full
_refine_ls_number_parameters 123
_refine_ls_number_reflns 2837
_refine_ls_number_restraints 0
_refine_ls_restrained_S_all 0.930
_refine_ls_R_factor_all 0.1413
_refine_ls_R_factor_gt 0.0620
_refine_ls_shift/su_max 0.000
_refine_ls_shift/su_mean 0.000
_refine_ls_structure_factor_coef Fsqd
_refine_ls_weighting_details 'calc w=1/[\s^2^(Fo^2^)+(0.1344P)^2^+0.0000P] where P=(Fo^2^+2Fc^2^)/3'
_refine_ls_weighting_scheme calc
_refine_ls_wR_factor_gt 0.1627
_refine_ls_wR_factor_ref 0.1975
_reflns_number_gt 1571
_reflns_number_total 2837
_reflns_threshold_expression I>2\s(I)
_cod_data_source_file fj2601.cif
_cod_data_source_block I
_cod_original_sg_symbol_H-M 'P 21/c'
_cod_database_code 2236861
_cod_database_fobs_code 2236861

loop_
_symmetry_equiv_pos_as_xyz
'x, y, z'
'-x, y+1/2, -z+1/2'
'-x, -y, -z'
'x, -y-1/2, z-1/2'

loop_
_atom_site_type_symbol
_atom_site_label
_atom_site_fract_x
_atom_site_fract_y
_atom_site_fract_z
_atom_site_U_iso_or_equiv
_atom_site_adp_type
_atom_site_calc_flag
_atom_site_refinement_flags
_atom_site_occupancy
_atom_site_symmetry_multiplicity
S S6 0.29109(11) 0.08274(5) 0.48884(8) 0.0493(3) Uani d . 1 1
O O10 0.2086(3) 0.33096(15) 0.4137(2) 0.0553(6) Uani d . 1 1
O O11 0.5003(3) 0.34124(13) 0.31670(19) 0.0423(5) Uani d . 1 1
N N1 -0.1100(3) 0.08964(16) 0.3569(2) 0.0384(5) Uani d . 1 1
H H1 -0.152(6) 0.053(3) 0.402(4) 0.058 Uiso d . 1 1
N N2 -0.2330(3) 0.13342(15) 0.2554(2) 0.0400(5) Uani d . 1 1
N N4 0.0940(3) 0.17783(14) 0.2764(2) 0.0324(4) Uani d . 1 1
C C3 -0.1054(4) 0.18780(18) 0.2086(2) 0.0348(5) Uani d . 1 1
C C5 0.0896(4) 0.11528(17) 0.3742(2) 0.0338(5) Uani d . 1 1
C C7 -0.1642(4) 0.2523(2) 0.0993(3) 0.0449(6) Uani d . 1 1
H H7A -0.1073 0.2345 0.0198 0.067 Uiso calc R 1 1
H H7B -0.1093 0.3089 0.1282 0.067 Uiso calc R 1 1
H H7C -0.3143 0.2555 0.0788 0.067 Uiso calc R 1 1
C C8 0.2820(4) 0.22340(18) 0.2511(2) 0.0348(5) Uani d . 1 1
H H8A 0.2677 0.2399 0.1562 0.052 Uiso calc R 1 1
H H8B 0.4014 0.1842 0.2700 0.052 Uiso calc R 1 1
C C9 0.3210(4) 0.30402(17) 0.3374(2) 0.0347(5) Uani d . 1 1
C C12 0.5476(5) 0.4245(2) 0.3862(4) 0.0553(8) Uani d . 1 1
H H12A 0.5543 0.4166 0.4833 0.083 Uiso calc R 1 1
H H12B 0.4386 0.4670 0.3561 0.083 Uiso calc R 1 1
C C13 0.7523(7) 0.4562(3) 0.3544(5) 0.0743(11) Uani d . 1 1
H H13A 0.8607 0.4158 0.3902 0.111 Uiso calc R 1 1
H H13B 0.7818 0.5130 0.3944 0.111 Uiso calc R 1 1
H H13C 0.7469 0.4604 0.2578 0.111 Uiso calc R 1 1

loop_
_atom_site_aniso_label
_atom_site_aniso_U_11
_atom_site_aniso_U_22
_atom_site_aniso_U_33
_atom_site_aniso_U_12
_atom_site_aniso_U_13
_atom_site_aniso_U_23
S6 0.0354(4) 0.0521(4) 0.0567(5) -0.0037(3) -0.0051(3) 0.0156(3)
O10 0.0513(12) 0.0536(13) 0.0663(13) -0.0048(10) 0.0263(10) -0.0162(10)
O11 0.0342(9) 0.0406(10) 0.0530(11) -0.0086(8) 0.0094(7) -0.0052(8)
N1 0.0306(10) 0.0387(12) 0.0460(12) -0.0034(9) 0.0064(8) 0.0086(10)
N2 0.0278(10) 0.0463(12) 0.0457(12) -0.0014(9) 0.0046(8) 0.0046(10)
N4 0.0247(9) 0.0336(10) 0.0392(10) -0.0001(8) 0.0061(7) 0.0002(8)
C3 0.0280(11) 0.0398(13) 0.0367(12) 0.0024(10) 0.0052(9) 0.0003(10)
C5 0.0300(11) 0.0302(11) 0.0411(13) -0.0001(9) 0.0051(9) 0.0001(10)
C7 0.0352(14) 0.0523(16) 0.0467(15) 0.0049(12) 0.0045(11) 0.0091(12)
C8 0.0268(11) 0.0411(13) 0.0384(12) -0.0036(10) 0.0115(9) -0.0008(10)
C9 0.0329(12) 0.0355(12) 0.0360(12) 0.0001(10) 0.0062(9) 0.0038(10)
C12 0.0517(17) 0.0402(15) 0.072(2) -0.0077(13) 0.0029(15) -0.0088(15)
C13 0.063(2) 0.057(2) 0.105(3) -0.0248(18) 0.019(2) -0.007(2)

loop_
_atom_type_symbol
_atom_type_description
_atom_type_scat_dispersion_real
_atom_type_scat_dispersion_imag
_atom_type_scat_source
C C 0.0033 0.0016 'International Tables Vol C Tables 4.2.6.8 and 6.1.1.4'
H H 0.0000 0.0000 'International Tables Vol C Tables 4.2.6.8 and 6.1.1.4'
N N 0.0061 0.0033 'International Tables Vol C Tables 4.2.6.8 and 6.1.1.4'
O O 0.0106 0.0060 'International Tables Vol C Tables 4.2.6.8 and 6.1.1.4'
S S 0.1246 0.1234 'International Tables Vol C Tables 4.2.6.8 and 6.1.1.4'

loop_
_geom_angle_atom_site_label_1
_geom_angle_atom_site_label_2
_geom_angle_atom_site_label_3
_geom_angle
C9 O11 C12 115.0(2)
C5 N1 N2 113.5(2)
C5 N1 H1 123(3)
N2 N1 H1 124(3)
C3 N2 N1 104.3(2)
C5 N4 C3 108.3(2)
C5 N4 C8 124.3(2)
C3 N4 C8 127.5(2)
N2 C3 N4 110.5(2)
N2 C3 C7 125.5(2)
N4 C3 C7 124.0(2)
N1 C5 N4 103.4(2)
N1 C5 S6 129.8(2)
N4 C5 S6 126.74(19)
C3 C7 H7A 109.5
C3 C7 H7B 109.5
H7A C7 H7B 109.5
C3 C7 H7C 109.5
H7A C7 H7C 109.5
H7B C7 H7C 109.5
N4 C8 C9 111.52(19)
N4 C8 H8A 109.3
C9 C8 H8A 109.3
N4 C8 H8B 109.3
C9 C8 H8B 109.3
H8A C8 H8B 108.0
O10 C9 O11 124.9(3)
O10 C9 C8 125.4(2)
O11 C9 C8 109.7(2)
O11 C12 C13 108.2(3)
O11 C12 H12A 110.1
C13 C12 H12A 110.1
O11 C12 H12B 110.1
C13 C12 H12B 110.1
H12A C12 H12B 108.4
C12 C13 H13A 109.5
C12 C13 H13B 109.5
H13A C13 H13B 109.5
C12 C13 H13C 109.5
H13A C13 H13C 109.5
H13B C13 H13C 109.5

loop_
_geom_bond_atom_site_label_1
_geom_bond_atom_site_label_2
_geom_bond_distance
S6 C5 1.674(3)
O10 C9 1.197(3)
O11 C9 1.330(3)
O11 C12 1.455(4)
N1 C5 1.331(3)
N1 N2 1.364(3)
N1 H1 0.79(4)
N2 C3 1.301(3)
N4 C5 1.367(3)
N4 C3 1.369(3)
N4 C8 1.450(3)
C3 C7 1.475(4)
C7 H7A 0.9600
C7 H7B 0.9600
C7 H7C 0.9600
C8 C9 1.499(4)
C8 H8A 0.9700
C8 H8B 0.9700
C12 C13 1.482(5)
C12 H12A 0.9700
C12 H12B 0.9700
C13 H13A 0.9600
C13 H13B 0.9600
C13 H13C 0.9600

loop_
_geom_hbond_atom_site_label_D
_geom_hbond_atom_site_label_H
_geom_hbond_atom_site_label_A
_geom_hbond_site_symmetry_A
_geom_hbond_distance_DH
_geom_hbond_distance_HA
_geom_hbond_distance_DA
_geom_hbond_angle_DHA
_geom_hbond_publ_flag
N1 H1 S6 3_556 0.79(4) 2.56(4) 3.339(3) 170(4) y
C8 H8B N2 1_655 0.97 2.50 3.407(3) 155 y
C13 H13A O10 1_655 0.96 2.57 3.482(5) 159 y

loop_
_geom_torsion_atom_site_label_1
_geom_torsion_atom_site_label_2
_geom_torsion_atom_site_label_3
_geom_torsion_atom_site_label_4
_geom_torsion
C5 N1 N2 C3 0.0(3)
N1 N2 C3 N4 1.2(3)
N1 N2 C3 C7 -178.1(3)
C5 N4 C3 N2 -1.9(3)
C8 N4 C3 N2 177.3(2)
C5 N4 C3 C7 177.4(2)
C8 N4 C3 C7 -3.3(4)
N2 N1 C5 N4 -1.1(3)
N2 N1 C5 S6 177.5(2)
C3 N4 C5 N1 1.8(3)
C8 N4 C5 N1 -177.5(2)
C3 N4 C5 S6 -176.9(2)
C8 N4 C5 S6 3.8(4)
C5 N4 C8 C9 -88.1(3)
C3 N4 C8 C9 92.7(3)
C12 O11 C9 O10 -5.1(4)
C12 O11 C9 C8 175.1(2)
N4 C8 C9 O10 -3.2(4)
N4 C8 C9 O11 176.7(2)
C9 O11 C12 C13 179.2(3)

loop_
_cod_related_entry_id
_cod_related_entry_database
_cod_related_entry_code
1 ChemSpider 30658212
